data_7250135
loop_
_publ_author_name
'Feng, Yuying'
'Hua, Carol'
'van Koeverden, Martin P.'

_publ_section_title
;
 The effect of viologen counterions on the topologies of
 La(iii)--tetraoxolene metal--organic frameworks
;
_journal_issue 16
_journal_name_full CrystEngComm
_journal_page_first 2559
_journal_page_last 2569
_journal_paper_doi 10.1039/D5CE00026B
_journal_volume 27
_journal_year 2025
_chemical_formula_moiety 'C15 H6 Br4 La O9, 0.5(C14 H12 N2), 2(C3 H6 O)'
_chemical_formula_sum 'C28 H24 Br4 La N O11'
_chemical_formula_weight 1009.03
_space_group_crystal_system triclinic
_space_group_IT_number 2
_space_group_name_Hall '-P 1'
_space_group_name_H-M_alt 'P -1'
_atom_sites_solution_hydrogens mixed
_atom_sites_solution_primary dual
_audit_creation_date 2024-05-01
_audit_creation_method
;
Olex2 1.5
(compiled 2022.04.07 svn.rca3783a0 for OlexSys, GUI svn.r6498)
;
_audit_update_record
;
2025-01-07 deposited with the CCDC.	2025-03-20 downloaded from the CCDC.
;
_cell_angle_alpha 109.799(3)
_cell_angle_beta 90.154(3)
_cell_angle_gamma 108.366(3)
_cell_formula_units_Z 2
_cell_length_a 10.8019(4)
_cell_length_b 12.6028(5)
_cell_length_c 13.3338(5)
_cell_measurement_reflns_used 9579
_cell_measurement_temperature 100.0(3)
_cell_measurement_theta_max 78.5960
_cell_measurement_theta_min 13.1340
_cell_volume 1608.68(12)
_computing_cell_refinement 'CrysAlisPro 1.171.42.49 (Rigaku OD, 2022)'
_computing_data_collection 'CrysAlisPro 1.171.42.49 (Rigaku OD, 2022)'
_computing_data_reduction 'CrysAlisPro 1.171.42.49 (Rigaku OD, 2022)'
_computing_molecular_graphics 'Olex2 1.5 (Dolomanov et al., 2009)'
_computing_publication_material 'Olex2 1.5 (Dolomanov et al., 2009)'
_computing_structure_refinement 'SHELXL 2018/3 (Sheldrick, 2015)'
_computing_structure_solution 'SHELXT  (Sheldrick, 2015)'
_diffrn_ambient_environment N~2~
_diffrn_ambient_temperature 100.0(3)
_diffrn_detector 'Hybrid Pixel Array Detector'
_diffrn_detector_area_resol_mean 10.0000
_diffrn_detector_type HyPix
_diffrn_measured_fraction_theta_full 0.994
_diffrn_measured_fraction_theta_max 0.953
_diffrn_measurement_details
;
List of Runs (angles in degrees, time in seconds):

  # Type    Start    End  Width  t~exp~   \w     \q     \k     \f   Frames
#--------------------------------------------------------------------------
  1  \w     86.00 111.00   0.50    0.20    --  113.25-125.00-180.00   50
  2  \w     48.00  74.00   0.50    0.20    --  113.25-125.00-180.00   52
  3  \w     52.00 109.00   0.50    0.20    --  113.25-125.00 -60.00  114
  4  \w     55.00 106.00   0.50    0.20    --  113.25-105.00  58.77  102
  5  \w     45.00  82.00   0.50    0.20    --  113.25-125.00 120.00   74
  6  \w     48.00  92.00   0.50    0.20    --  113.25-125.00  60.00   88
  7  \w     65.00 106.00   0.50    0.20    --  113.25-102.00 -39.00   82
  8  \w     81.00 106.00   0.50    0.20    --  113.25 -94.00-150.00   50
  9  \w     42.00  77.00   0.50    0.20    --  113.25 -94.00-150.00   70
 10  \w     53.00 107.00   0.50    0.20    --  113.25-103.00-172.15  108
 11  \w      9.00  74.00   0.50    0.10    --   47.26-102.00 -39.00  130
 12  \w     58.00  91.00   0.50    0.20    --  113.25 -94.00   0.00   66
 13  \w     73.00 106.00   0.50    0.20    --  113.25 -94.00  60.00   66
 14  \w     71.00 104.00   0.50    0.20    --  113.25 -94.00  90.00   66
 15  \w     43.00  68.00   0.50    0.20    --  113.25 -61.00  90.00   50
 16  \w     43.00  70.00   0.50    0.20    --  113.25 -61.00 -30.00   54
 17  \w     67.00  92.00   0.50    0.20    --  113.25 -77.00 -60.00   50
 18  \w     47.00  91.00   0.50    0.20    --  113.25 -77.00 -90.00   88
 19  \w     42.00  67.00   0.50    0.20    --  113.25 -61.00-150.00   50
 20  \w    124.00 166.00   0.50    0.20    --  113.25  15.00 -90.00   84
 21  \w    137.00 171.00   0.50    0.20    --  113.25  15.00-150.00   68
 22  \w    105.00 165.00   0.50    0.20    --  113.25  30.00   0.00  120
 23  \w    100.00 127.00   0.50    0.20    --  113.25  15.00-150.00   54
 24  \w     43.00 116.00   0.50    0.10    --   47.26  38.00  90.00  146
 25  \w    127.00 152.00   0.50    0.20    --  113.25  45.00 120.00   50
 26  \w     99.00 172.00   0.50    0.20    --  113.25  77.00  90.00  146
 27  \w    138.00 165.00   0.50    0.20    --  113.25 102.00  63.00   54
 28  \w     95.00 151.00   0.50    0.20    --  113.25 125.00   0.00  112
 29  \w     95.00 159.00   0.50    0.20    --  113.25 125.00 -30.00  128
 30  \w    103.00 177.00   0.50    0.20    --  113.25 125.00 -90.00  148
 31  \w    -43.00  15.00   0.50    0.10    --  -47.26  38.00  30.00  116
 32  \w    -21.00  21.00   0.50    0.10    --  -47.26  19.00 150.00   84
 33  \w    -21.00  28.00   0.50    0.10    --  -47.26  19.00  90.00   98
 34  \w    -41.00  10.00   0.50    0.10    --  -47.26 102.00  63.00  102
 35  \w    -72.00 -46.00   0.50    0.10    --  -47.26 102.00  63.00   52
 36  \w    -75.00 -50.00   0.50    0.20    --  -91.75 102.00  63.00   50
 37  \w    -63.00 -23.00   0.50    0.20    --  -91.75  61.00  60.00   80
 38  \w    -50.00 -20.00   0.50    0.20    --  -91.75  45.00   0.00   60
 39  \w    -51.00 -24.00   0.50    0.20    --  -91.75  45.00 -90.00   54
 40  \w    -46.00 -20.00   0.50    0.20    --  -91.75  45.00-150.00   52
 41  \w   -156.00-129.00   0.50    0.20    --  -91.75-102.00 -39.00   54
 42  \w   -116.00 -48.00   0.50    0.10    --  -47.26 -38.00 -30.00  136
 43  \w   -113.00 -86.00   0.50    0.20    --  -91.75-102.00 -39.00   54
 44  \w   -161.00-105.00   0.50    0.20    --  -91.75 -61.00  30.00  112
 45  \w   -141.00 -80.00   0.50    0.20    --  -91.75 -30.00  60.00  122
;
_diffrn_measurement_device 'four-circle diffractometer'
_diffrn_measurement_device_type 'XtaLAB Synergy, Dualflex, HyPix'
_diffrn_measurement_method '\w scans'
_diffrn_orient_matrix_type 'CrysAlisPro convention (1999,Acta A55,543-557)'
_diffrn_orient_matrix_UB_11 0.0352168000
_diffrn_orient_matrix_UB_12 -0.0309126000
_diffrn_orient_matrix_UB_13 -0.1158984000
_diffrn_orient_matrix_UB_21 -0.0871257000
_diffrn_orient_matrix_UB_22 0.0663231000
_diffrn_orient_matrix_UB_23 -0.0246952000
_diffrn_orient_matrix_UB_31 0.1187237000
_diffrn_orient_matrix_UB_32 0.1169217000
_diffrn_orient_matrix_UB_33 0.0355903000
_diffrn_radiation_monochromator mirror
_diffrn_radiation_probe x-ray
_diffrn_radiation_type 'Cu K\a'
_diffrn_radiation_wavelength 1.54184
_diffrn_reflns_av_unetI/netI 0.0240
_diffrn_reflns_Laue_measured_fraction_full 0.994
_diffrn_reflns_Laue_measured_fraction_max 0.953
_diffrn_reflns_limit_h_max 13
_diffrn_reflns_limit_h_min -13
_diffrn_reflns_limit_k_max 15
_diffrn_reflns_limit_k_min -16
_diffrn_reflns_limit_l_max 17
_diffrn_reflns_limit_l_min -17
_diffrn_reflns_number 12428
_diffrn_reflns_point_group_measured_fraction_full 0.994
_diffrn_reflns_point_group_measured_fraction_max 0.953
_diffrn_reflns_theta_full 67.684
_diffrn_reflns_theta_max 80.057
_diffrn_reflns_theta_min 3.550
_diffrn_source 'micro-focus sealed X-ray tube'
_diffrn_source_type 'PhotonJet (Cu) X-ray Source'
_exptl_absorpt_coefficient_mu 16.604
_exptl_absorpt_correction_T_max 0.614
_exptl_absorpt_correction_T_min 0.194
_exptl_absorpt_correction_type analytical
_exptl_absorpt_process_details
;
CrysAlisPro 1.171.42.49 (Rigaku Oxford Diffraction, 2022)
Analytical numeric absorption correction using a multifaceted crystal
model based on expressions derived by R.C. Clark & J.S. Reid.
(Clark, R. C. & Reid, J. S. (1995). Acta Cryst. A51, 887-897)
Empirical absorption correction using spherical harmonics,
implemented in SCALE3 ABSPACK scaling algorithm.
;
_exptl_crystal_colour violet
_exptl_crystal_colour_primary violet
_exptl_crystal_density_diffrn 2.083
_exptl_crystal_description needle
_exptl_crystal_F_000 968
_exptl_crystal_size_max 0.192
_exptl_crystal_size_mid 0.048
_exptl_crystal_size_min 0.039
_refine_diff_density_max 2.731
_refine_diff_density_min -2.753
_refine_diff_density_rms 0.312
_refine_ls_extinction_method none
_refine_ls_goodness_of_fit_ref 1.370
_refine_ls_hydrogen_treatment mixed
_refine_ls_matrix_type full
_refine_ls_number_parameters 470
_refine_ls_number_reflns 12428
_refine_ls_number_restraints 353
_refine_ls_restrained_S_all 1.352
_refine_ls_R_factor_all 0.1037
_refine_ls_R_factor_gt 0.1017
_refine_ls_shift/su_max 0.003
_refine_ls_shift/su_mean 0.000
_refine_ls_structure_factor_coef Fsqd
_refine_ls_weighting_details 'w=1/[\s^2^(Fo^2^)+(0.2000P)^2^] where P=(Fo^2^+2Fc^2^)/3'
_refine_ls_weighting_scheme calc
_refine_ls_wR_factor_gt 0.2876
_refine_ls_wR_factor_ref 0.2919
_reflns_Friedel_coverage 0.000
_reflns_number_gt 11705
_reflns_number_total 12428
_reflns_threshold_expression 'I > 2\s(I)'
_twin_special_details
;
Component 2 rotated by 1.7500\% 
around [-0.19 0.15 0.97] (reciprocal) or [-0.06 0.43 0.90] (direct)
;
_cod_data_source_file d5ce00026b2.cif
_cod_data_source_block mf-1-34b_1p25-mask_smrt_abs_twin_twin1_hklf5_a
_cod_depositor_comments 'Adding full bibliography for 7250132--7250140.cif.'
_cod_original_cell_volume 1608.68(11)
_cod_database_code 7250135
_shelx_shelxl_version_number 2018/3
_chemical_oxdiff_formula 'C28 H24 Br4 La N O11 '
_chemical_oxdiff_usercomment 'rectangle, purpleish'
_shelx_space_group_comment
;
The symmetry employed for this shelxl refinement is uniquely defined
by the following loop, which should always be used as a source of
symmetry information in preference to the above space-group names.
They are only intended as comments.
;
_olex2_refinement_description
;
1. Twinned data refinement
 Scales: 0.411(3)
 0.589(3)
2. Fixed Uiso
 At 1.2 times of:
  All C(H) groups, All C(H,H) groups
 At 1.5 times of:
  All C(H,H,H) groups
3. Restrained distances
 C38-C39
 1.35 with sigma of 0.02
 C31-C38 = C39-C40
 1.43 with sigma of 0.02
 C35-C36
 1.51 with sigma of 0.02
 N33-C35 = N37-C36
 1.48 with sigma of 0.02
 C30-H30 = C34-H34
 0.95 with sigma of 0.0001
 C30-N37_$1 \\sim C34-N33 \\sim C30_$1-N37 \\sim C34_$1-N33_$1
 with sigma of 0.02
 N33-C32 \\sim C32-N37_$1 \\sim C32_$1-N37 \\sim C32_$1-N33_$1
 with sigma of 0.02
 C30-C31 \\sim C34-C40_$1 \\sim C30_$1-C31_$1 \\sim C34_$1-C40
 with sigma of 0.02
 O45A-C47A \\sim O45A-C47B
 with sigma of 0.01
 C46A-C47A \\sim C47A-C48A \\sim C46B-C47B \\sim C47B-C48B
 with sigma of 0.02
 O45A-C46A \\sim O45B-C46B \\sim O45A-C48A \\sim O45B-C48B
 with sigma of 0.04
4. Restrained planarity
 C42, C43, O41, C44
 with sigma of 0.1
 O45A, C46A, C47A, C48A
 with sigma of 0.1
 O45B, C46B, C47B, C48B
 with sigma of 0.1
5. Uiso/Uaniso restraints and constraints
C29 \\sim C30 \\sim C32 \\sim C34 \\sim C31 \\sim N33 \\sim C35 \\sim C39 \\sim
C36 \\sim N37 \\sim C38 \\sim C40: within 2A with sigma of 0.04 and sigma for
terminal atoms of 0.08 within 2A
Uanis(C31) = Uanis(N37)
Uanis(C40) = Uanis(N33)
Uanis(C38) = Uanis(C36)
Uanis(C35) = Uanis(C39)
6. Rigid body (RIGU) restrains
 C42, C43, C44, O41
 with sigma for 1-2 distances of 0.004 and sigma for 1-3 distances of 0.004
 O19, C20, C21, C22, O23, Br24
 with sigma for 1-2 distances of 0.004 and sigma for 1-3 distances of 0.004
 O13, C14, C15, C16, O17, Br18
 with sigma for 1-2 distances of 0.004 and sigma for 1-3 distances of 0.004
 O7, C8, C9, C10, O11, Br12
 with sigma for 1-2 distances of 0.004 and sigma for 1-3 distances of 0.004
 C2, C3, C4, O5, Br6, O1
 with sigma for 1-2 distances of 0.004 and sigma for 1-3 distances of 0.004
 C29, C30, C32, C34, C31, N33, C35, C39, C36, N37, C38, C40
 with sigma for 1-2 distances of 0.004 and sigma for 1-3 distances of 0.004
 O45A, C46A, C47A, C48A
 with sigma for 1-2 distances of 0.004 and sigma for 1-3 distances of 0.004
 O45B, C46B, C47B, C48B
 with sigma for 1-2 distances of 0.004 and sigma for 1-3 distances of 0.004
7. Others
 Sof(O45B)=Sof(C46B)=Sof(H46D)=Sof(H46E)=Sof(H46F)=Sof(C47B)=Sof(C48B)=
 Sof(H48D)=Sof(H48E)=Sof(H48F)=1-FVAR(1)
 Sof(O45A)=Sof(C46A)=Sof(H46A)=Sof(H46B)=Sof(H46C)=Sof(C47A)=Sof(C48A)=
 Sof(H48A)=Sof(H48B)=Sof(H48C)=FVAR(1)
 Fixed Sof: C31(0.5) N33(0.5) C35(0.5) H35A(0.5) H35B(0.5) C36(0.5) H36A(0.5)
 H36B(0.5) N37(0.5) C38(0.5) H38(0.5) C39(0.5) H39(0.5) C40(0.5)
8.a Secondary CH2 refined with riding coordinates:
 C35(H35A,H35B), C36(H36A,H36B)
8.b Aromatic/amide H refined with riding coordinates:
 C38(H38), C39(H39), C29(H29)
8.c Idealised Me refined as rotating group:
 C26(H26A,H26B,H26C), C28(H28A,H28B,H28C), C42(H42A,H42B,H42C), C44(H44A,H44B,
 H44C), C46A(H46A,H46B,H46C), C48A(H48A,H48B,H48C), C46B(H46D,H46E,H46F),
 C48B(H48D,H48E,H48F)
;
_olex2_submission_special_instructions 'No special instructions were received'
_oxdiff_exptl_absorpt_empirical_details
;
Empirical correction (ABSPACK) includes:
- Absorption correction using spherical harmonics
- Frame scaling
;
_oxdiff_exptl_absorpt_empirical_full_max 3.264
_oxdiff_exptl_absorpt_empirical_full_min 0.357
_oxdiff_twin_integration_method simultaneous
_oxdiff_twin_items 2

loop_
_space_group_symop_operation_xyz
'x, y, z'
'-x, -y, -z'

loop_
_atom_site_label
_atom_site_type_symbol
_atom_site_fract_x
_atom_site_fract_y
_atom_site_fract_z
_atom_site_U_iso_or_equiv
_atom_site_adp_type
_atom_site_occupancy
_atom_site_site_symmetry_order
_atom_site_calc_flag
_atom_site_refinement_flags_posn
_atom_site_refinement_flags_adp
_atom_site_refinement_flags_occupancy
_atom_site_disorder_assembly
_atom_site_disorder_group
C31 C 0.068(5) 0.146(6) 0.614(7) 0.031(9) Uani 0.5 1 d D U P A -1
N33 N 0.162(4) -0.008(2) 0.538(3) 0.052(9) Uani 0.5 1 d D U P A -1
C35 C 0.116(3) -0.1407(19) 0.492(2) 0.040(3) Uani 0.5 1 d D U P A -1
H35A H 0.062102 -0.172735 0.541303 0.048 Uiso 0.5 1 calc R U P A -1
H35B H 0.193912 -0.167461 0.485914 0.048 Uiso 0.5 1 calc R U P A -1
C36 C 0.037(4) -0.193(6) 0.382(4) 0.036(4) Uani 0.5 1 d D U P A -1
H36A H 0.089263 -0.161763 0.330925 0.043 Uiso 0.5 1 calc R U P A -1
H36B H 0.010431 -0.280971 0.354261 0.043 Uiso 0.5 1 calc R U P A -1
N37 N -0.080(4) -0.153(5) 0.399(6) 0.031(9) Uani 0.5 1 d D U P A -1
C38 C -0.047(4) 0.181(6) 0.616(4) 0.036(4) Uani 0.5 1 d D U P A -1
H38 H -0.037442 0.260385 0.661821 0.043 Uiso 0.5 1 calc R U P A -1
C39 C -0.167(3) 0.114(2) 0.560(2) 0.040(3) Uani 0.5 1 d D U P A -1
H39 H -0.240226 0.140724 0.566713 0.048 Uiso 0.5 1 calc R U P A -1
C40 C -0.172(6) -0.002(3) 0.490(4) 0.052(9) Uani 0.5 1 d D U P A -1
La1 La 0.70133(4) 0.38562(4) 0.21167(4) 0.0199(3) Uani 1 1 d . . . . .
O1 O 1.2395(7) 0.6340(6) 0.6107(6) 0.0257(14) Uani 1 1 d . . . . .
C2 C 1.1322(9) 0.5706(9) 0.5530(9) 0.0244(18) Uani 1 1 d . . . . .
C3 C 1.1040(9) 0.5505(9) 0.4449(8) 0.0229(18) Uani 1 1 d . . . . .
C4 C 0.9771(10) 0.4880(9) 0.3888(9) 0.0247(18) Uani 1 1 d . . . . .
O5 O 0.9426(7) 0.4759(7) 0.2949(6) 0.0246(14) Uani 1 1 d . . . . .
Br6 Br 1.24268(10) 0.61615(10) 0.37260(9) 0.0282(3) Uani 1 1 d . . . . .
O7 O 1.1646(7) 0.6743(6) -0.0573(6) 0.0258(14) Uani 1 1 d . . . . .
C8 C 1.0847(9) 0.5971(9) -0.0275(8) 0.0210(17) Uani 1 1 d . . . . .
C9 C 0.9920(9) 0.6186(9) 0.0435(9) 0.0223(18) Uani 1 1 d . . . . .
C10 C 0.9086(9) 0.5295(9) 0.0741(8) 0.0209(17) Uani 1 1 d . . . . .
O11 O 0.8237(7) 0.5426(6) 0.1380(6) 0.0251(14) Uani 1 1 d . . . . .
Br12 Br 0.98192(10) 0.77479(9) 0.10100(9) 0.0268(3) Uani 1 1 d . . . . .
O13 O 0.4704(7) -0.2330(6) -0.0573(7) 0.0263(14) Uani 1 1 d . . . . .
C14 C 0.4910(9) -0.1241(9) -0.0271(8) 0.0222(17) Uani 1 1 d . . . . .
C15 C 0.5850(9) -0.0356(9) 0.0555(9) 0.0238(18) Uani 1 1 d . . . . .
C16 C 0.5977(9) 0.0852(9) 0.0893(8) 0.0229(18) Uani 1 1 d . . . . .
O17 O 0.6737(7) 0.1681(7) 0.1677(6) 0.0259(14) Uani 1 1 d . . . . .
Br18 Br 0.69231(11) -0.08315(10) 0.13155(10) 0.0328(3) Uani 1 1 d . . . . .
O19 O 0.3142(7) 0.4472(6) 0.6267(6) 0.0253(14) Uani 1 1 d . . . . .
C20 C 0.3959(9) 0.4658(8) 0.5627(8) 0.0207(17) Uani 1 1 d . . . . .
C21 C 0.3946(9) 0.3874(9) 0.4601(9) 0.0237(19) Uani 1 1 d . . . . .
C22 C 0.4915(9) 0.4130(9) 0.3955(9) 0.0231(18) Uani 1 1 d . . . . .
O23 O 0.4965(7) 0.3437(6) 0.3035(6) 0.0253(14) Uani 1 1 d . . . . .
Br24 Br 0.25263(11) 0.24211(10) 0.40648(10) 0.0362(3) Uani 1 1 d . . . . .
O25 O 0.5508(7) 0.4978(7) 0.1613(7) 0.0287(15) Uani 1 1 d . . . . .
C26 C 0.4161(12) 0.5921(14) 0.1111(12) 0.041(3) Uani 1 1 d . . . . .
H26A H 0.367672 0.629425 0.166434 0.062 Uiso 1 1 calc R U . . .
H26B H 0.364577 0.561542 0.040502 0.062 Uiso 1 1 calc R U . . .
H26C H 0.500576 0.651656 0.111779 0.062 Uiso 1 1 calc R U . . .
C27 C 0.4393(11) 0.4917(11) 0.1332(9) 0.031(2) Uani 1 1 d . . . . .
C28 C 0.3237(12) 0.3830(13) 0.1225(14) 0.050(4) Uani 1 1 d . . . . .
H28A H 0.254593 0.407677 0.161214 0.075 Uiso 1 1 calc R U . . .
H28B H 0.350876 0.331881 0.152838 0.075 Uiso 1 1 calc R U . . .
H28C H 0.290096 0.338456 0.046399 0.075 Uiso 1 1 calc R U . . .
C29 C 0.2947(16) 0.1817(14) 0.6565(14) 0.050(3) Uani 1 1 d . U . . .
H29 H 0.377224 0.233035 0.696944 0.060 Uiso 1 1 calc R U . . .
C30 C 0.1922(10) 0.2205(4) 0.6685(7) 0.038(2) Uani 1 1 d D U . . .
H30 H 0.1998(18) 0.2997(5) 0.7130(13) 0.045 Uiso 1 1 d D U . . .
C32 C 0.0603(15) 0.0366(12) 0.5321(12) 0.045(3) Uani 1 1 d D U . . .
C34 C 0.2834(4) 0.0686(6) 0.5864(13) 0.068(5) Uani 1 1 d D U . . .
H34 H 0.3580(5) 0.0436(7) 0.573(4) 0.082 Uiso 1 1 d D U . . .
O41 O 0.418(3) -0.0913(19) 0.356(2) 0.20(2) Uani 1 1 d . . . . .
C42 C 0.3359(15) -0.039(2) 0.2250(16) 0.073(6) Uani 1 1 d . . . . .
H42A H 0.380705 0.014262 0.187248 0.109 Uiso 1 1 calc R U . . .
H42B H 0.254975 -0.023238 0.247079 0.109 Uiso 1 1 calc R U . . .
H42C H 0.314191 -0.122409 0.176937 0.109 Uiso 1 1 calc R U . . .
C43 C 0.4239(15) -0.0164(19) 0.3217(17) 0.068(5) Uani 1 1 d . . . . .
C44 C 0.5214(14) 0.1054(14) 0.3747(15) 0.050(3) Uani 1 1 d . . . . .
H44A H 0.593239 0.117973 0.330665 0.075 Uiso 1 1 calc R U . . .
H44B H 0.556577 0.113253 0.445646 0.075 Uiso 1 1 calc R U . . .
H44C H 0.478623 0.165347 0.382747 0.075 Uiso 1 1 calc R U . . .
O45A O 0.005(2) 0.040(3) 0.250(3) 0.047(6) Uani 0.55(4) 1 d D . P B 1
C46A C 0.128(3) 0.084(2) 0.113(2) 0.044(6) Uani 0.55(4) 1 d D . P B 1
H46A H 0.114966 -0.002037 0.079841 0.066 Uiso 0.55(4) 1 calc R U P B 1
H46B H 0.218351 0.126993 0.147432 0.066 Uiso 0.55(4) 1 calc R U P B 1
H46C H 0.110166 0.113791 0.057663 0.066 Uiso 0.55(4) 1 calc R U P B 1
C47A C 0.034(2) 0.102(2) 0.196(2) 0.043(6) Uani 0.55(4) 1 d D . P B 1
C48A C -0.018(3) 0.203(2) 0.210(3) 0.054(8) Uani 0.55(4) 1 d D . P B 1
H48A H -0.082193 0.181332 0.147908 0.082 Uiso 0.55(4) 1 calc R U P B 1
H48B H 0.055057 0.275322 0.214328 0.082 Uiso 0.55(4) 1 calc R U P B 1
H48C H -0.060122 0.219054 0.275630 0.082 Uiso 0.55(4) 1 calc R U P B 1
O45B O 0.005(2) 0.020(2) 0.281(2) 0.029(5) Uani 0.45(4) 1 d D . P B 2
C46B C 0.053(5) 0.105(3) 0.146(3) 0.055(10) Uani 0.45(4) 1 d D . P B 2
H46D H -0.001260 0.035233 0.085976 0.083 Uiso 0.45(4) 1 calc R U P B 2
H46E H 0.144236 0.107309 0.147819 0.083 Uiso 0.45(4) 1 calc R U P B 2
H46F H 0.048128 0.178302 0.137850 0.083 Uiso 0.45(4) 1 calc R U P B 2
C47B C 0.003(2) 0.098(3) 0.250(2) 0.038(7) Uani 0.45(4) 1 d D . P B 2
C48B C -0.051(3) 0.194(2) 0.313(3) 0.040(7) Uani 0.45(4) 1 d D . P B 2
H48D H -0.112814 0.203143 0.264278 0.060 Uiso 0.45(4) 1 calc R U P B 2
H48E H 0.020929 0.270240 0.344771 0.060 Uiso 0.45(4) 1 calc R U P B 2
H48F H -0.097619 0.171976 0.369468 0.060 Uiso 0.45(4) 1 calc R U P B 2

loop_
_atom_site_aniso_label
_atom_site_aniso_U_11
_atom_site_aniso_U_22
_atom_site_aniso_U_33
_atom_site_aniso_U_23
_atom_site_aniso_U_13
_atom_site_aniso_U_12
C31 0.062(7) 0.021(6) 0.017(15) 0.007(8) 0.008(9) 0.022(6)
N33 0.078(9) 0.035(6) 0.046(18) 0.002(8) -0.014(11) 0.037(6)
C35 0.060(8) 0.028(7) 0.038(8) 0.009(6) 0.011(6) 0.025(6)
C36 0.057(7) 0.023(9) 0.033(6) 0.009(5) 0.014(5) 0.022(6)
N37 0.062(7) 0.021(6) 0.017(15) 0.007(8) 0.008(9) 0.022(6)
C38 0.057(7) 0.023(9) 0.033(6) 0.009(5) 0.014(5) 0.022(6)
C39 0.060(8) 0.028(7) 0.038(8) 0.009(6) 0.011(6) 0.025(6)
C40 0.078(9) 0.035(6) 0.046(18) 0.002(8) -0.014(11) 0.037(6)
La1 0.0250(3) 0.0169(4) 0.0156(4) 0.0014(3) 0.0054(2) 0.0091(2)
O1 0.031(3) 0.020(3) 0.023(4) 0.004(3) 0.005(3) 0.008(3)
C2 0.030(4) 0.023(4) 0.020(5) 0.006(4) 0.005(3) 0.011(3)
C3 0.028(4) 0.022(4) 0.018(4) 0.003(4) 0.006(3) 0.011(3)
C4 0.032(4) 0.021(4) 0.021(4) 0.001(4) 0.004(3) 0.016(4)
O5 0.029(3) 0.025(3) 0.018(3) 0.006(3) 0.005(3) 0.008(3)
Br6 0.0309(5) 0.0300(6) 0.0255(6) 0.0100(5) 0.0079(4) 0.0124(4)
O7 0.034(3) 0.021(3) 0.024(4) 0.006(3) 0.014(3) 0.014(3)
C8 0.031(4) 0.017(4) 0.014(4) 0.002(3) 0.005(3) 0.012(3)
C9 0.027(4) 0.017(4) 0.026(5) 0.005(4) 0.005(3) 0.013(3)
C10 0.026(4) 0.020(4) 0.018(5) 0.003(4) 0.003(3) 0.013(3)
O11 0.028(3) 0.023(3) 0.026(4) 0.007(3) 0.007(3) 0.013(3)
Br12 0.0357(5) 0.0206(5) 0.0266(6) 0.0057(5) 0.0104(4) 0.0159(4)
O13 0.034(3) 0.019(3) 0.024(4) 0.002(3) 0.002(3) 0.012(3)
C14 0.028(4) 0.024(4) 0.017(5) 0.008(4) 0.008(3) 0.013(3)
C15 0.028(4) 0.025(4) 0.020(5) 0.007(4) 0.002(3) 0.014(3)
C16 0.026(4) 0.026(4) 0.015(4) 0.003(3) 0.004(3) 0.011(3)
O17 0.032(3) 0.023(3) 0.019(4) 0.003(3) 0.001(3) 0.010(3)
Br18 0.0398(6) 0.0256(6) 0.0321(7) 0.0045(5) -0.0077(5) 0.0160(4)
O19 0.031(3) 0.023(3) 0.020(4) 0.004(3) 0.009(3) 0.011(3)
C20 0.026(4) 0.016(4) 0.018(4) 0.001(3) 0.003(3) 0.011(3)
C21 0.027(4) 0.017(4) 0.019(5) -0.001(4) 0.004(3) 0.006(3)
C22 0.025(4) 0.019(4) 0.022(4) 0.001(4) 0.005(3) 0.010(4)
O23 0.028(3) 0.021(3) 0.019(3) -0.001(3) 0.007(3) 0.007(3)
Br24 0.0395(6) 0.0264(6) 0.0262(7) -0.0016(5) 0.0110(5) 0.0010(5)
O25 0.030(3) 0.027(4) 0.026(4) 0.002(3) 0.005(3) 0.014(3)
C26 0.037(5) 0.066(9) 0.038(7) 0.026(7) 0.013(5) 0.032(6)
C27 0.037(5) 0.041(6) 0.017(5) 0.004(5) 0.005(4) 0.022(5)
C28 0.035(6) 0.041(7) 0.060(10) -0.005(7) 0.000(6) 0.016(5)
C29 0.064(7) 0.047(7) 0.041(8) 0.011(6) -0.004(6) 0.024(6)
C30 0.059(6) 0.032(5) 0.023(6) 0.007(5) 0.002(5) 0.018(5)
C32 0.070(7) 0.032(6) 0.034(7) -0.004(5) -0.005(6) 0.036(6)
C34 0.085(9) 0.057(7) 0.062(10) -0.002(7) -0.025(8) 0.048(7)
O41 0.22(3) 0.099(13) 0.21(3) 0.111(19) -0.15(3) -0.091(16)
C42 0.044(7) 0.133(18) 0.049(10) 0.035(11) 0.011(6) 0.038(9)
C43 0.049(7) 0.079(10) 0.075(12) 0.043(10) -0.009(7) 0.004(7)
C44 0.049(6) 0.053(7) 0.065(10) 0.030(7) 0.015(6) 0.030(5)
O45A 0.048(11) 0.031(13) 0.044(14) 0.005(9) -0.002(9) -0.001(9)
C46A 0.068(15) 0.037(12) 0.029(12) 0.009(10) 0.002(10) 0.023(11)
C47A 0.031(11) 0.042(13) 0.052(18) 0.016(13) -0.002(11) 0.007(9)
C48A 0.049(13) 0.059(16) 0.054(18) 0.012(13) -0.003(11) 0.025(11)
O45B 0.032(9) 0.023(10) 0.029(13) 0.005(9) 0.009(9) 0.010(7)
C46B 0.07(2) 0.039(17) 0.042(19) 0.015(15) 0.007(15) 0.000(15)
C47B 0.042(15) 0.028(13) 0.043(16) 0.012(12) 0.000(11) 0.010(12)
C48B 0.043(13) 0.029(12) 0.045(16) 0.008(11) -0.008(11) 0.013(10)

loop_
_atom_type_symbol
_atom_type_description
_atom_type_scat_dispersion_real
_atom_type_scat_dispersion_imag
_atom_type_scat_source
C C 0.0181 0.0091 'International Tables Vol C Tables 4.2.6.8 and 6.1.1.4'
H H 0.0000 0.0000 'International Tables Vol C Tables 4.2.6.8 and 6.1.1.4'
N N 0.0311 0.0180 'International Tables Vol C Tables 4.2.6.8 and 6.1.1.4'
O O 0.0492 0.0322 'International Tables Vol C Tables 4.2.6.8 and 6.1.1.4'
Br Br -0.6763 1.2805 'International Tables Vol C Tables 4.2.6.8 and 6.1.1.4'
La La -1.4094 9.0376 'International Tables Vol C Tables 4.2.6.8 and 6.1.1.4'

loop_
_exptl_crystal_face_index_h
_exptl_crystal_face_index_k
_exptl_crystal_face_index_l
_exptl_crystal_face_perp_dist
6 1 2 0.0180
-6 -1 -2 0.0200
2 -8 4 0.0802
-2 8 -5 0.0933
-5 7 -5 0.0830
-5 -1 6 0.0102
5 1 -6 0.0314
2 5 2 0.0593
0 -4 -5 0.0644
2 0 8 0.0151
-2 0 -7 0.0241

loop_
_geom_angle_atom_site_label_1
_geom_angle_atom_site_label_2
_geom_angle_atom_site_label_3
_geom_angle
_geom_angle_site_symmetry_1
_geom_angle_site_symmetry_3
_geom_angle_publ_flag
C30 C31 C38 126(4) . . ?
C30 C31 C32 117(3) . . ?
C32 C31 C38 116(4) . . ?
C32 N33 C35 112(3) . . ?
C34 N33 C35 128(3) . . ?
C34 N33 C32 119.9(18) . . ?
N33 C35 H35A 108.9 . . ?
N33 C35 H35B 108.9 . . ?
N33 C35 C36 114(3) . . ?
H35A C35 H35B 107.7 . . ?
C36 C35 H35A 108.9 . . ?
C36 C35 H35B 108.9 . . ?
C35 C36 H36A 110.7 . . ?
C35 C36 H36B 110.7 . . ?
H36A C36 H36B 108.8 . . ?
N37 C36 C35 105(4) . . ?
N37 C36 H36A 110.7 . . ?
N37 C36 H36B 110.7 . . ?
C31 C38 H38 116.4 . . ?
C39 C38 C31 127(4) . . ?
C39 C38 H38 116.4 . . ?
C38 C39 H39 123.3 . . ?
C38 C39 C40 113(4) . . ?
C40 C39 H39 123.3 . . ?
O1 La1 O5 61.4(2) 2_766 . ?
O1 La1 O25 131.7(2) 2_766 . ?
O5 La1 O25 127.8(2) . . ?
O7 La1 O1 117.9(2) 2_765 2_766 ?
O7 La1 O5 73.9(2) 2_765 . ?
O7 La1 O25 109.3(2) 2_765 . ?
O11 La1 O1 127.8(2) . 2_766 ?
O11 La1 O5 70.5(2) . . ?
O11 La1 O7 62.3(2) . 2_765 ?
O11 La1 O13 104.0(2) . 2_655 ?
O11 La1 O17 134.5(3) . . ?
O11 La1 O23 136.2(2) . . ?
O11 La1 O25 66.8(2) . . ?
O13 La1 O1 127.5(2) 2_655 2_766 ?
O13 La1 O5 148.2(2) 2_655 . ?
O13 La1 O7 76.0(2) 2_655 2_765 ?
O13 La1 O25 72.4(2) 2_655 . ?
O17 La1 O1 74.0(2) . 2_766 ?
O17 La1 O5 98.3(2) . . ?
O17 La1 O7 72.2(2) . 2_765 ?
O17 La1 O13 62.5(2) . 2_655 ?
O17 La1 O23 85.9(2) . . ?
O17 La1 O25 133.1(2) . . ?
O19 La1 O1 66.8(2) 2_666 2_766 ?
O19 La1 O5 80.6(2) 2_666 . ?
O19 La1 O7 145.2(2) 2_666 2_765 ?
O19 La1 O11 87.2(2) 2_666 . ?
O19 La1 O13 131.0(2) 2_666 2_655 ?
O19 La1 O17 135.8(2) 2_666 . ?
O19 La1 O23 63.1(2) 2_666 . ?
O19 La1 O25 68.9(2) 2_666 . ?
O23 La1 O1 71.2(2) . 2_766 ?
O23 La1 O5 128.8(2) . . ?
O23 La1 O7 151.4(2) . 2_765 ?
O23 La1 O13 77.6(2) . 2_655 ?
O23 La1 O25 72.5(2) . . ?
C2 O1 La1 122.2(6) . 2_766 ?
O1 C2 C3 126.4(9) . . ?
O1 C2 C4 114.8(9) . 2_766 ?
C3 C2 C4 118.8(9) . 2_766 ?
C2 C3 C4 122.7(9) . . ?
C2 C3 Br6 118.1(7) . . ?
C4 C3 Br6 119.1(8) . . ?
C3 C4 C2 118.2(9) . 2_766 ?
O5 C4 C2 115.8(9) . 2_766 ?
O5 C4 C3 126.0(9) . . ?
C4 O5 La1 122.6(6) . . ?
C8 O7 La1 121.4(6) . 2_765 ?
O7 C8 C9 125.3(9) . . ?
O7 C8 C10 115.9(9) . 2_765 ?
C9 C8 C10 118.8(9) . 2_765 ?
C8 C9 Br12 119.2(7) . . ?
C10 C9 C8 122.1(9) . . ?
C10 C9 Br12 118.7(8) . . ?
C9 C10 C8 119.1(9) . 2_765 ?
O11 C10 C8 115.4(8) . 2_765 ?
O11 C10 C9 125.5(9) . . ?
C10 O11 La1 123.3(6) . . ?
C14 O13 La1 123.3(6) . 2_655 ?
O13 C14 C15 126.3(9) . . ?
O13 C14 C16 115.5(9) . 2_655 ?
C15 C14 C16 118.2(9) . 2_655 ?
C14 C15 C16 123.1(9) . . ?
C14 C15 Br18 118.2(7) . . ?
C16 C15 Br18 118.5(7) . . ?
C15 C16 C14 118.5(9) . 2_655 ?
O17 C16 C14 115.1(9) . 2_655 ?
O17 C16 C15 126.3(9) . . ?
C16 O17 La1 123.3(6) . . ?
C20 O19 La1 121.4(6) . 2_666 ?
O19 C20 C21 126.2(9) . . ?
O19 C20 C22 115.8(9) . 2_666 ?
C21 C20 C22 118.0(9) . 2_666 ?
C20 C21 Br24 118.0(7) . . ?
C22 C21 C20 122.7(9) . . ?
C22 C21 Br24 119.3(8) . . ?
C21 C22 C20 119.3(9) . 2_666 ?
O23 C22 C20 115.8(9) . 2_666 ?
O23 C22 C21 124.9(9) . . ?
C22 O23 La1 120.8(6) . . ?
C27 O25 La1 146.6(8) . . ?
H26A C26 H26B 109.5 . . ?
H26A C26 H26C 109.5 . . ?
H26B C26 H26C 109.5 . . ?
C27 C26 H26A 109.5 . . ?
C27 C26 H26B 109.5 . . ?
C27 C26 H26C 109.5 . . ?
O25 C27 C26 121.0(11) . . ?
O25 C27 C28 120.4(11) . . ?
C26 C27 C28 118.6(10) . . ?
C27 C28 H28A 109.5 . . ?
C27 C28 H28B 109.5 . . ?
C27 C28 H28C 109.5 . . ?
H28A C28 H28B 109.5 . . ?
H28A C28 H28C 109.5 . . ?
H28B C28 H28C 109.5 . . ?
C30 C29 H29 119.3 . . ?
C30 C29 C34 121.5(12) . . ?
C34 C29 H29 119.3 . . ?
C31 C30 H30 116(3) . . ?
N37 C30 C31 10(8) 2_556 . ?
N37 C30 H30 118(2) 2_556 . ?
C29 C30 C31 121(2) . . ?
C29 C30 N37 119.0(19) . 2_556 ?
C29 C30 H30 122.3(16) . . ?
N33 C32 C31 117(2) . . ?
N33 C32 C40 18(3) . 2_556 ?
N33 C32 C32 121.5(17) . 2_556 ?
N37 C32 C31 10(8) 2_556 . ?
N37 C32 N33 116(3) 2_556 . ?
N37 C32 C40 117.5(17) 2_556 2_556 ?
N37 C32 C32 121.8(17) 2_556 2_556 ?
C40 C32 C31 121(3) 2_556 . ?
C32 C32 C31 119(2) 2_556 . ?
C32 C32 C40 119(2) 2_556 2_556 ?
N33 C34 C40 18(4) . 2_556 ?
N33 C34 C29 118.4(17) . . ?
N33 C34 H34 120.1(19) . . ?
C40 C34 H34 116(3) 2_556 . ?
C29 C34 C40 119.6(17) . 2_556 ?
C29 C34 H34 121.5(14) . . ?
H42A C42 H42B 109.5 . . ?
H42A C42 H42C 109.5 . . ?
H42B C42 H42C 109.5 . . ?
C43 C42 H42A 109.5 . . ?
C43 C42 H42B 109.5 . . ?
C43 C42 H42C 109.5 . . ?
O41 C43 C42 122(2) . . ?
O41 C43 C44 119.7(16) . . ?
C44 C43 C42 118.3(17) . . ?
C43 C44 H44A 109.5 . . ?
C43 C44 H44B 109.5 . . ?
C43 C44 H44C 109.5 . . ?
H44A C44 H44B 109.5 . . ?
H44A C44 H44C 109.5 . . ?
H44B C44 H44C 109.5 . . ?
H46A C46A H46B 109.5 . . ?
H46A C46A H46C 109.5 . . ?
H46B C46A H46C 109.5 . . ?
C47A C46A H46A 109.5 . . ?
C47A C46A H46B 109.5 . . ?
C47A C46A H46C 109.5 . . ?
O45A C47A C46A 122(2) . . ?
O45A C47A C48A 122(3) . . ?
C48A C47A C46A 116(3) . . ?
C47A C48A H48A 109.5 . . ?
C47A C48A H48B 109.5 . . ?
C47A C48A H48C 109.5 . . ?
H48A C48A H48B 109.5 . . ?
H48A C48A H48C 109.5 . . ?
H48B C48A H48C 109.5 . . ?
H46D C46B H46E 109.5 . . ?
H46D C46B H46F 109.5 . . ?
H46E C46B H46F 109.5 . . ?
C47B C46B H46D 109.5 . . ?
C47B C46B H46E 109.5 . . ?
C47B C46B H46F 109.5 . . ?
O45B C47B C46B 122(3) . . ?
O45B C47B C48B 122(3) . . ?
C48B C47B C46B 116(4) . . ?
C47B C48B H48D 109.5 . . ?
C47B C48B H48E 109.5 . . ?
C47B C48B H48F 109.5 . . ?
H48D C48B H48E 109.5 . . ?
H48D C48B H48F 109.5 . . ?
H48E C48B H48F 109.5 . . ?

loop_
_geom_bond_atom_site_label_1
_geom_bond_atom_site_label_2
_geom_bond_distance
_geom_bond_site_symmetry_2
_geom_bond_publ_flag
C31 C38 1.43(2) . ?
C31 C30 1.40(5) . ?
C31 C32 1.42(6) . ?
N33 C35 1.48(2) . ?
N33 C32 1.40(4) . ?
N33 C34 1.36(4) . ?
C35 H35A 0.9900 . ?
C35 H35B 0.9900 . ?
C35 C36 1.51(3) . ?
C36 H36A 0.9900 . ?
C36 H36B 0.9900 . ?
C36 N37 1.48(2) . ?
C38 H38 0.9500 . ?
C38 C39 1.35(3) . ?
C39 H39 0.9500 . ?
C39 C40 1.43(2) . ?
La1 O1 2.562(8) 2_766 ?
La1 O5 2.565(7) . ?
La1 O7 2.560(7) 2_765 ?
La1 O11 2.510(7) . ?
La1 O13 2.535(8) 2_655 ?
La1 O17 2.519(7) . ?
La1 O19 2.502(8) 2_666 ?
La1 O23 2.528(7) . ?
La1 O25 2.680(7) . ?
O1 C2 1.252(13) . ?
C2 C3 1.391(15) . ?
C2 C4 1.545(14) 2_766 ?
C3 C4 1.405(14) . ?
C3 Br6 1.904(10) . ?
C4 O5 1.249(13) . ?
O7 C8 1.259(12) . ?
C8 C9 1.406(14) . ?
C8 C10 1.530(13) 2_765 ?
C9 C10 1.383(14) . ?
C9 Br12 1.894(10) . ?
C10 O11 1.264(13) . ?
O13 C14 1.236(13) . ?
C14 C15 1.391(15) . ?
C14 C16 1.555(13) 2_655 ?
C15 C16 1.394(14) . ?
C15 Br18 1.890(9) . ?
C16 O17 1.254(13) . ?
O19 C20 1.253(12) . ?
C20 C21 1.387(15) . ?
C20 C22 1.540(13) 2_666 ?
C21 C22 1.387(14) . ?
C21 Br24 1.885(10) . ?
C22 O23 1.255(13) . ?
O25 C27 1.231(14) . ?
C26 H26A 0.9800 . ?
C26 H26B 0.9800 . ?
C26 H26C 0.9800 . ?
C26 C27 1.485(17) . ?
C27 C28 1.497(18) . ?
C28 H28A 0.9800 . ?
C28 H28B 0.9800 . ?
C28 H28C 0.9800 . ?
C29 H29 0.9500 . ?
C29 C30 1.333(19) . ?
C29 C34 1.381(19) . ?
C30 H30 0.95000(17) . ?
C32 C32 1.41(3) 2_556 ?
C34 H34 0.9500(2) . ?
O41 C43 1.17(2) . ?
C42 H42A 0.9800 . ?
C42 H42B 0.9800 . ?
C42 H42C 0.9800 . ?
C42 C43 1.49(2) . ?
C43 C44 1.49(3) . ?
C44 H44A 0.9800 . ?
C44 H44B 0.9800 . ?
C44 H44C 0.9800 . ?
O45A C47A 1.20(4) . ?
C46A H46A 0.9800 . ?
C46A H46B 0.9800 . ?
C46A H46C 0.9800 . ?
C46A C47A 1.52(2) . ?
C47A C48A 1.51(2) . ?
C48A H48A 0.9800 . ?
C48A H48B 0.9800 . ?
C48A H48C 0.9800 . ?
O45B C47B 1.20(4) . ?
C46B H46D 0.9800 . ?
C46B H46E 0.9800 . ?
C46B H46F 0.9800 . ?
C46B C47B 1.51(3) . ?
C47B C48B 1.51(3) . ?
C48B H48D 0.9800 . ?
C48B H48E 0.9800 . ?
C48B H48F 0.9800 . ?

loop_
_geom_torsion_atom_site_label_1
_geom_torsion_atom_site_label_2
_geom_torsion_atom_site_label_3
_geom_torsion_atom_site_label_4
_geom_torsion
_geom_torsion_site_symmetry_1
_geom_torsion_site_symmetry_2
_geom_torsion_site_symmetry_3
_geom_torsion_site_symmetry_4
_geom_torsion_publ_flag
C31 C38 C39 C40 -3(10) . . . . ?
N33 C35 C36 N37 -61(6) . . . . ?
C35 N33 C32 C31 149(5) . . . . ?
C35 N33 C32 N37 160(5) . . . 2_556 ?
C35 N33 C32 C40 -102(8) . . . 2_556 ?
C35 N33 C32 C32 -13(4) . . . 2_556 ?
C35 N33 C34 C40 104(11) . . . 2_556 ?
C35 N33 C34 C29 -157(3) . . . . ?
C38 C31 C30 N37 -96(27) . . . 2_556 ?
C38 C31 C30 C29 -176(7) . . . . ?
C38 C31 C32 N33 -171(6) . . . . ?
C38 C31 C32 N37 100(25) . . . 2_556 ?
C38 C31 C32 C40 169(6) . . . 2_556 ?
C38 C31 C32 C32 -8(10) . . . 2_556 ?
La1 O1 C2 C3 -161.6(8) 2_766 . . . ?
La1 O1 C2 C4 19.3(11) 2_766 . . 2_766 ?
La1 O7 C8 C9 -169.1(8) 2_765 . . . ?
La1 O7 C8 C10 10.8(11) 2_765 . . 2_765 ?
La1 O13 C14 C15 -178.7(8) 2_655 . . . ?
La1 O13 C14 C16 0.9(12) 2_655 . . 2_655 ?
La1 O19 C20 C21 -164.7(8) 2_666 . . . ?
La1 O19 C20 C22 16.2(11) 2_666 . . 2_666 ?
La1 O25 C27 C26 -176.9(9) . . . . ?
La1 O25 C27 C28 4(2) . . . . ?
O1 C2 C3 C4 -173.2(10) . . . . ?
O1 C2 C3 Br6 4.2(14) . . . . ?
C2 C3 C4 C2 -5.9(16) . . . 2_766 ?
C2 C3 C4 O5 173.3(10) . . . . ?
C2 C4 O5 La1 8.2(12) 2_766 . . . ?
C3 C4 O5 La1 -171.0(7) . . . . ?
C4 C2 C3 C4 5.9(16) 2_766 . . . ?
C4 C2 C3 Br6 -176.6(7) 2_766 . . . ?
Br6 C3 C4 C2 176.7(7) . . . 2_766 ?
Br6 C3 C4 O5 -4.2(14) . . . . ?
O7 C8 C9 C10 -178.9(10) . . . . ?
O7 C8 C9 Br12 0.3(14) . . . . ?
C8 C9 C10 C8 -1.2(16) . . . 2_765 ?
C8 C9 C10 O11 179.6(9) . . . . ?
C8 C10 O11 La1 10.7(11) 2_765 . . . ?
C9 C10 O11 La1 -170.1(7) . . . . ?
C10 C8 C9 C10 1.2(16) 2_765 . . . ?
C10 C8 C9 Br12 -179.6(7) 2_765 . . . ?
Br12 C9 C10 C8 179.6(7) . . . 2_765 ?
Br12 C9 C10 O11 0.4(14) . . . . ?
O13 C14 C15 C16 -176.2(10) . . . . ?
O13 C14 C15 Br18 -0.6(15) . . . . ?
C14 C15 C16 C14 -4.1(16) . . . 2_655 ?
C14 C15 C16 O17 174.7(10) . . . . ?
C14 C16 O17 La1 -6.4(11) 2_655 . . . ?
C15 C16 O17 La1 174.8(8) . . . . ?
C16 C14 C15 C16 4.1(16) 2_655 . . . ?
C16 C14 C15 Br18 179.7(7) 2_655 . . . ?
Br18 C15 C16 C14 -179.7(7) . . . 2_655 ?
Br18 C15 C16 O17 -0.9(14) . . . . ?
O19 C20 C21 C22 -177.7(10) . . . . ?
O19 C20 C21 Br24 3.7(14) . . . . ?
C20 C21 C22 C20 -1.4(16) . . . 2_666 ?
C20 C21 C22 O23 177.9(9) . . . . ?
C20 C22 O23 La1 11.7(11) 2_666 . . . ?
C21 C22 O23 La1 -167.7(8) . . . . ?
C22 C20 C21 C22 1.4(16) 2_666 . . . ?
C22 C20 C21 Br24 -177.2(7) 2_666 . . . ?
Br24 C21 C22 C20 177.2(7) . . . 2_666 ?
Br24 C21 C22 O23 -3.4(15) . . . . ?
C30 C31 C38 C39 176(7) . . . . ?
C30 C31 C32 N33 23(10) . . . . ?
C30 C31 C32 N37 -66(17) . . . 2_556 ?
C30 C31 C32 C40 3(10) . . . 2_556 ?
C30 C31 C32 C32 -174(5) . . . 2_556 ?
C30 C29 C34 N33 -7(3) . . . . ?
C30 C29 C34 C40 14(4) . . . 2_556 ?
C32 C31 C38 C39 11(13) . . . . ?
C32 C31 C30 N37 69(20) . . . 2_556 ?
C32 C31 C30 C29 -11(10) . . . . ?
C32 N33 C35 C36 49(4) . . . . ?
C32 N33 C34 C40 -79(8) . . . 2_556 ?
C32 N33 C34 C29 20(4) . . . . ?
C34 N33 C35 C36 -134(4) . . . . ?
C34 N33 C32 C31 -28(6) . . . . ?
C34 N33 C32 N37 -17(6) . . . 2_556 ?
C34 N33 C32 C40 81(8) . . . 2_556 ?
C34 N33 C32 C32 170(3) . . . 2_556 ?
C34 C29 C30 C31 3(6) . . . . ?
C34 C29 C30 N37 -8(5) . . . 2_556 ?

loop_
_twin_individual_id
_twin_individual_mass_fraction_refined
_oxdiff_twin_reflns_isolated
_oxdiff_twin_reflns_overlapped
_twin_individual_twin_lattice_type
_twin_individual_twin_matrix_11
_twin_individual_twin_matrix_12
_twin_individual_twin_matrix_13
_twin_individual_twin_matrix_21
_twin_individual_twin_matrix_22
_twin_individual_twin_matrix_23
_twin_individual_twin_matrix_31
_twin_individual_twin_matrix_32
_twin_individual_twin_matrix_33
1 0.411(3) 5604 13942 ref 1.0000 0.0000 0.0000 0.0000 1.0000 0.0000 0.0000 0.0000 1.0000
2 0.589(3) 5373 13942 nmt 0.9912 -0.0234 0.0029 0.0375 1.0117 0.0054 -0.0188 -0.0075 0.9950

loop_
_exptl_oxdiff_crystal_face_indexfrac_h
_exptl_oxdiff_crystal_face_indexfrac_k
_exptl_oxdiff_crystal_face_indexfrac_l
_exptl_oxdiff_crystal_face_x
_exptl_oxdiff_crystal_face_y
_exptl_oxdiff_crystal_face_z
5.6103 0.9682 2.4533 -0.1167 -0.4852 0.8666
-5.5943 -1.0235 -2.4216 0.1153 0.4793 -0.8700
1.7231 -8.0473 4.2980 -0.1887 -0.7900 -0.5834
-2.1631 8.0113 -4.5073 0.1986 0.8311 0.5195
-4.6586 6.6048 -5.1841 0.2326 0.9720 0.0347
-4.7921 -0.8031 6.3001 -0.8741 0.2087 -0.4386
4.8786 1.0606 -6.1416 0.8508 -0.2030 0.4846
2.4951 5.0500 1.9084 -0.2894 0.0704 0.9546
-0.0823 -4.4285 -4.8371 0.6946 -0.1671 -0.6997
1.5727 -0.2614 7.7378 -0.8333 -0.3454 0.4315
-1.8294 -0.1654 -7.4130 0.7998 0.3315 -0.5004
